data_4133459
loop_
_publ_author_name
'Baxter, Amanda F.'
'Martin, Igor'
'Christe, Karl O.'
'Haiges, Ralf'

_publ_section_title
;
 Formamidinium Nitroformate: An Insensitive RDX Alternative.
;
_journal_issue 44
_journal_name_full 'Journal of the American Chemical Society'
_journal_page_first 15089
_journal_page_last 15098
_journal_paper_doi 10.1021/jacs.8b10200
_journal_volume 140
_journal_year 2018
_chemical_formula_moiety 'C N3 O6, C H5 N2'
_chemical_formula_sum 'C2 H5 N5 O6'
_chemical_formula_weight 195.11
_chemical_name_common 'formamidinium nitroformate'
_chemical_name_systematic 'formamidinium nitroformate'
_space_group_crystal_system triclinic
_space_group_IT_number 2
_space_group_name_Hall '-P 1'
_space_group_name_H-M_alt 'P -1'
_atom_sites_solution_hydrogens difmap
_atom_sites_solution_primary dual
_audit_creation_date 2018-04-24
_audit_creation_method
;
Olex2 1.2
(compiled 2017.08.10 svn.r3458 for OlexSys, GUI svn.r5381)
;
_cell_angle_alpha 98.976(11)
_cell_angle_beta 100.324(11)
_cell_angle_gamma 109.945(10)
_cell_formula_units_Z 2
_cell_length_a 6.764(4)
_cell_length_b 7.374(5)
_cell_length_c 8.058(5)
_cell_measurement_reflns_used 965
_cell_measurement_temperature 100.(2)
_cell_measurement_theta_max 23.9685
_cell_measurement_theta_min 3.0242
_cell_volume 361.3(4)
_computing_cell_refinement 'SAINT V8.37A (Bruker AXS Inc., 2015)'
_computing_data_reduction 'SAINT V8.37A (Bruker AXS Inc., 2015)'
_computing_molecular_graphics 'Olex2 (Dolomanov et al., 2009)'
_computing_publication_material 'Olex2 (Dolomanov et al., 2009)'
_computing_structure_refinement 'ShelXL (Sheldrick, 2015)'
_computing_structure_solution 'ShelXT (Sheldrick, 2015)'
_diffrn_ambient_temperature 99.99
_diffrn_detector_area_resol_mean 8.3333
_diffrn_measured_fraction_theta_full 1.000
_diffrn_measured_fraction_theta_max 0.972
_diffrn_measurement_device_type 'Bruker APEX II CCD'
_diffrn_measurement_method 'omega- and phi-scans'
_diffrn_radiation_monochromator 'TRIUMPH curved-crystal'
_diffrn_radiation_type MoK\a
_diffrn_radiation_wavelength 0.71073
_diffrn_reflns_av_R_equivalents 0.0861
_diffrn_reflns_av_unetI/netI 0.0946
_diffrn_reflns_Laue_measured_fraction_full 1.000
_diffrn_reflns_Laue_measured_fraction_max 0.972
_diffrn_reflns_limit_h_max 9
_diffrn_reflns_limit_h_min -9
_diffrn_reflns_limit_k_max 10
_diffrn_reflns_limit_k_min -10
_diffrn_reflns_limit_l_max 11
_diffrn_reflns_limit_l_min -11
_diffrn_reflns_number 9189
_diffrn_reflns_point_group_measured_fraction_full 1.000
_diffrn_reflns_point_group_measured_fraction_max 0.972
_diffrn_reflns_theta_full 27.500
_diffrn_reflns_theta_max 30.751
_diffrn_reflns_theta_min 2.643
_diffrn_source 'fine-focus tube'
_exptl_absorpt_coefficient_mu 0.177
_exptl_absorpt_correction_T_max 0.97
_exptl_absorpt_correction_T_min 0.79
_exptl_absorpt_correction_type multi-scan
_exptl_absorpt_process_details 'SADABS V2016/2 (Bruker AXS, 2016)'
_exptl_crystal_colour 'clear light yellow'
_exptl_crystal_colour_lustre clear
_exptl_crystal_colour_modifier light
_exptl_crystal_colour_primary yellow
_exptl_crystal_density_diffrn 1.794
_exptl_crystal_density_method 'not measured'
_exptl_crystal_description prism
_exptl_crystal_F_000 200
_exptl_crystal_size_max 0.214
_exptl_crystal_size_mid 0.16
_exptl_crystal_size_min 0.149
_refine_diff_density_max 0.297
_refine_diff_density_min -0.362
_refine_diff_density_rms 0.081
_refine_ls_extinction_method none
_refine_ls_goodness_of_fit_ref 0.967
_refine_ls_hydrogen_treatment refall
_refine_ls_matrix_type full
_refine_ls_number_parameters 138
_refine_ls_number_reflns 2204
_refine_ls_number_restraints 0
_refine_ls_restrained_S_all 0.967
_refine_ls_R_factor_all 0.1238
_refine_ls_R_factor_gt 0.0525
_refine_ls_shift/su_max 0.000
_refine_ls_shift/su_mean 0.000
_refine_ls_structure_factor_coef Fsqd
_refine_ls_weighting_details 'w=1/[\s^2^(Fo^2^)+(0.0515P)^2^] where P=(Fo^2^+2Fc^2^)/3'
_refine_ls_weighting_scheme calc
_refine_ls_wR_factor_gt 0.0989
_refine_ls_wR_factor_ref 0.1255
_reflns_Friedel_coverage 0.000
_reflns_number_gt 1219
_reflns_number_total 2204
_reflns_threshold_expression 'I > 2\s(I)'
_cod_data_source_file Comp2.cif
_cod_data_source_block Comp2
_cod_database_code 4133459
_shelx_shelxl_version_number 2017/1
_shelx_space_group_comment
;
The symmetry employed for this shelxl refinement is uniquely defined
by the following loop, which should always be used as a source of
symmetry information in preference to the above space-group names.
They are only intended as comments.
;
_shelx_estimated_absorpt_t_max 0.974
_shelx_estimated_absorpt_t_min 0.963
_olex2_refinement_description
;
;
_olex2_date_sample_completion 2016-11-16
_olex2_date_sample_data_collection 2016-11-16
_olex2_date_sample_submission 2016-11-16
_olex2_submission_original_sample_id IM04
_olex2_submission_special_instructions 'No special instructions were received'

loop_
_space_group_symop_operation_xyz
'x, y, z'
'-x, -y, -z'

loop_
_atom_site_label
_atom_site_type_symbol
_atom_site_fract_x
_atom_site_fract_y
_atom_site_fract_z
_atom_site_U_iso_or_equiv
_atom_site_adp_type
_atom_site_occupancy
_atom_site_site_symmetry_order
_atom_site_calc_flag
C1 C 0.4294(3) 0.6054(3) 0.7565(3) 0.0176(5) Uani 1 1 d
C2 C 0.1778(4) 0.9169(3) 0.3020(3) 0.0164(5) Uani 1 1 d
H4A H 0.068(5) 1.112(5) 0.344(4) 0.044(9) Uiso 1 1 d
H4B H -0.074(5) 0.953(4) 0.192(4) 0.042(9) Uiso 1 1 d
H2 H 0.311(4) 0.986(3) 0.395(3) 0.021(6) Uiso 1 1 d
H5A H 0.241(5) 0.694(4) 0.228(4) 0.038(8) Uiso 1 1 d
H5B H 0.037(5) 0.679(4) 0.112(4) 0.045(9) Uiso 1 1 d
N1 N 0.6042(3) 0.6736(3) 0.8976(2) 0.0170(4) Uani 1 1 d
N2 N 0.2924(3) 0.7218(3) 0.7480(2) 0.0158(4) Uani 1 1 d
N3 N 0.3537(3) 0.4291(3) 0.6361(2) 0.0170(4) Uani 1 1 d
N4 N 0.0433(3) 1.0077(3) 0.2804(3) 0.0207(4) Uani 1 1 d
N5 N 0.1496(3) 0.7484(3) 0.2050(3) 0.0205(5) Uani 1 1 d
O1 O 0.7191(2) 0.5750(2) 0.9272(2) 0.0210(4) Uani 1 1 d
O2 O 0.6406(3) 0.8383(2) 0.9937(2) 0.0221(4) Uani 1 1 d
O3 O 0.1494(2) 0.6851(2) 0.8245(2) 0.0224(4) Uani 1 1 d
O4 O 0.3305(3) 0.8487(2) 0.6639(2) 0.0239(4) Uani 1 1 d
O5 O 0.1792(2) 0.3930(2) 0.5261(2) 0.0228(4) Uani 1 1 d
O6 O 0.4517(2) 0.3141(2) 0.6329(2) 0.0234(4) Uani 1 1 d

loop_
_atom_site_aniso_label
_atom_site_aniso_U_11
_atom_site_aniso_U_22
_atom_site_aniso_U_33
_atom_site_aniso_U_23
_atom_site_aniso_U_13
_atom_site_aniso_U_12
C1 0.0178(10) 0.0171(11) 0.0164(11) -0.0008(9) -0.0028(9) 0.0102(9)
C2 0.0158(10) 0.0180(12) 0.0147(11) 0.0043(9) 0.0027(9) 0.0060(9)
N1 0.0148(9) 0.0173(10) 0.0172(10) 0.0012(8) -0.0002(7) 0.0073(8)
N2 0.0154(9) 0.0164(10) 0.0140(9) -0.0005(8) -0.0014(7) 0.0082(8)
N3 0.0136(9) 0.0186(10) 0.0160(10) 0.0007(8) -0.0001(7) 0.0064(8)
N4 0.0206(10) 0.0189(11) 0.0198(11) -0.0034(9) -0.0025(8) 0.0114(9)
N5 0.0199(10) 0.0189(11) 0.0217(11) -0.0014(9) -0.0009(8) 0.0118(9)
O1 0.0175(8) 0.0206(9) 0.0242(9) 0.0010(7) -0.0029(6) 0.0121(7)
O2 0.0233(8) 0.0166(9) 0.0199(9) -0.0058(7) -0.0049(7) 0.0092(7)
O3 0.0201(8) 0.0265(9) 0.0230(9) 0.0041(7) 0.0055(7) 0.0123(7)
O4 0.0255(9) 0.0228(9) 0.0273(10) 0.0108(8) 0.0041(7) 0.0132(7)
O5 0.0188(8) 0.0226(9) 0.0202(9) -0.0037(7) -0.0075(7) 0.0097(7)
O6 0.0219(8) 0.0188(9) 0.0267(9) -0.0045(7) -0.0028(7) 0.0131(7)

loop_
_atom_type_symbol
_atom_type_description
_atom_type_scat_dispersion_real
_atom_type_scat_dispersion_imag
_atom_type_scat_source
C C 0.0033 0.0016 'International Tables Vol C Tables 4.2.6.8 and 6.1.1.4'
H H 0.0000 0.0000 'International Tables Vol C Tables 4.2.6.8 and 6.1.1.4'
N N 0.0061 0.0033 'International Tables Vol C Tables 4.2.6.8 and 6.1.1.4'
O O 0.0106 0.0060 'International Tables Vol C Tables 4.2.6.8 and 6.1.1.4'

loop_
_geom_angle_atom_site_label_1
_geom_angle_atom_site_label_2
_geom_angle_atom_site_label_3
_geom_angle
N1 C1 N2 115.84(18)
N3 C1 N1 127.23(18)
N3 C1 N2 116.35(18)
N4 C2 H2 116.6(14)
N5 C2 H2 119.1(14)
N5 C2 N4 124.3(2)
O1 N1 C1 121.15(18)
O1 N1 O2 122.58(18)
O2 N1 C1 116.27(17)
O3 N2 C1 117.66(19)
O3 N2 O4 124.96(18)
O4 N2 C1 117.37(18)
O5 N3 C1 115.22(17)
O6 N3 C1 122.55(18)
O6 N3 O5 122.22(18)
C2 N4 H4A 121(2)
C2 N4 H4B 118.8(18)
H4A N4 H4B 121(3)
C2 N5 H5A 120(2)
C2 N5 H5B 124.7(18)
H5A N5 H5B 115(3)

loop_
_geom_bond_atom_site_label_1
_geom_bond_atom_site_label_2
_geom_bond_distance
C1 N1 1.370(3)
C1 N2 1.462(3)
C1 N3 1.367(3)
C2 H2 0.98(2)
C2 N4 1.304(3)
C2 N5 1.294(3)
N1 O1 1.250(2)
N1 O2 1.253(2)
N2 O3 1.215(2)
N2 O4 1.224(2)
N3 O5 1.260(2)
N3 O6 1.241(2)
N4 H4A 0.80(3)
N4 H4B 0.89(3)
N5 H5A 0.86(3)
N5 H5B 0.90(3)

loop_
_geom_torsion_atom_site_label_1
_geom_torsion_atom_site_label_2
_geom_torsion_atom_site_label_3
_geom_torsion_atom_site_label_4
_geom_torsion
N1 C1 N2 O3 -85.7(3)
N1 C1 N2 O4 94.4(2)
N1 C1 N3 O5 174.4(2)
N1 C1 N3 O6 -6.9(4)
N2 C1 N1 O1 172.66(19)
N2 C1 N1 O2 -7.2(3)
N2 C1 N3 O5 3.5(3)
N2 C1 N3 O6 -177.78(19)
N3 C1 N1 O1 1.7(3)
N3 C1 N1 O2 -178.2(2)
N3 C1 N2 O3 86.2(3)
N3 C1 N2 O4 -93.7(2)
